data_4515430
loop_
_publ_author_name
'Iijima, Kodai'
'Sanada, Ryo'
'Yoo, Dongho'
'Sato, Ryonosuke'
'Kawamoto, Tadashi'
'Mori, Takehiko'

_publ_section_title
;
 Carrier Charge Polarity in Mixed-Stack Charge-Transfer Crystals
 Containing Dithienobenzodithiophene.
;
_journal_issue 12
_journal_name_full 'ACS applied materials &amp; interfaces'
_journal_page_first 10262
_journal_page_last 10269
_journal_paper_doi 10.1021/acsami.8b00416
_journal_volume 10
_journal_year 2018
_chemical_formula_moiety 'C14 H6 S4, C12 F4 N4'
_chemical_formula_sum 'C26 H6 F4 N4 S4'
_chemical_formula_weight 578.59
_space_group_IT_number 2
_space_group_name_Hall '-P 1'
_space_group_name_H-M_alt 'P -1'
_symmetry_cell_setting triclinic
_symmetry_Int_Tables_number 2
_symmetry_space_group_name_Hall '-P 1'
_symmetry_space_group_name_H-M 'P -1'
_atom_sites_solution_hydrogens geom
_atom_sites_solution_primary direct
_atom_sites_solution_secondary difmap
_cell_angle_alpha 98.948(14)
_cell_angle_beta 100.39(2)
_cell_angle_gamma 94.36(3)
_cell_formula_units_Z 1
_cell_length_a 7.8417(16)
_cell_length_b 7.8896(14)
_cell_length_c 9.4489(14)
_cell_measurement_reflns_used 25
_cell_measurement_temperature 298
_cell_measurement_theta_max 17.30
_cell_measurement_theta_min 15.02
_cell_volume 564.73(18)
_computing_cell_refinement WinAFC
_computing_data_collection WinAFC
_computing_data_reduction WinAFC
_computing_molecular_graphics 'CrystalStructure 4.0'
_computing_publication_material 'CrystalStructure 4.0 (Rigaku, 2010)'
_computing_structure_refinement 'SHELXL97 (Sheldrick, 2008)'
_computing_structure_solution 'Il Milione (Burla, et al., 2007)'
_diffrn_ambient_temperature 298
_diffrn_measured_fraction_theta_full 0.998
_diffrn_measured_fraction_theta_max 0.998
_diffrn_measurement_device_type 'Rigaku AFC7R'
_diffrn_measurement_method \w-2\q
_diffrn_radiation_type 'Mo K\a'
_diffrn_radiation_wavelength 0.71069
_diffrn_reflns_av_R_equivalents 0.0360
_diffrn_reflns_limit_h_max 11
_diffrn_reflns_limit_h_min -5
_diffrn_reflns_limit_k_max 11
_diffrn_reflns_limit_k_min -11
_diffrn_reflns_limit_l_max 13
_diffrn_reflns_limit_l_min -13
_diffrn_reflns_number 3897
_diffrn_reflns_theta_full 30.01
_diffrn_reflns_theta_max 30.01
_diffrn_standards_decay_% -0.251
_diffrn_standards_interval_count 150
_diffrn_standards_number 3
_exptl_absorpt_coefficient_mu 0.481
_exptl_absorpt_correction_T_max 0.972
_exptl_absorpt_correction_T_min 0.926
_exptl_absorpt_correction_type psi-scan
_exptl_absorpt_process_details '(North, Phillips & Mathews, 1968)'
_exptl_crystal_colour black
_exptl_crystal_density_diffrn 1.701
_exptl_crystal_density_method 'not measured'
_exptl_crystal_description prismatic
_exptl_crystal_F_000 290.00
_exptl_crystal_size_max 0.420
_exptl_crystal_size_mid 0.080
_exptl_crystal_size_min 0.060
_refine_diff_density_max 0.330
_refine_diff_density_min -0.370
_refine_ls_extinction_method none
_refine_ls_goodness_of_fit_ref 1.009
_refine_ls_hydrogen_treatment constr
_refine_ls_number_parameters 172
_refine_ls_number_reflns 3284
_refine_ls_number_restraints 0
_refine_ls_R_factor_gt 0.0459
_refine_ls_shift/su_max 0.000
_refine_ls_structure_factor_coef Fsqd
_refine_ls_weighting_details 'w = 1/[\s^2^(Fo^2^)+(0.0561P)^2^+0.0504P] where P=(Fo^2^+2Fc^2^)/3'
_refine_ls_weighting_scheme calc
_refine_ls_wR_factor_ref 0.1320
_reflns_number_gt 1966
_reflns_number_total 3284
_reflns_threshold_expression F^2^>2.0\s(F^2^)
_cod_data_source_file am8b00416_si_005.cif
_cod_data_source_block Cytidine_(Rigaku_Master_fo
_cod_original_cell_volume 564.73(19)
_cod_database_code 4515430

loop_
_symmetry_equiv_pos_site_id
_symmetry_equiv_pos_as_xyz
1 +X,+Y,+Z
2 -X,-Y,-Z

loop_
_atom_site_label
_atom_site_type_symbol
_atom_site_fract_x
_atom_site_fract_y
_atom_site_fract_z
_atom_site_U_iso_or_equiv
_atom_site_adp_type
_atom_site_occupancy
_atom_site_symmetry_multiplicity
_atom_site_calc_flag
_atom_site_refinement_flags
S1 S 0.31921(9) 0.93699(9) 0.73381(8) 0.0425(2) Uani 1.0 2 d .
S2 S 0.40829(9) 0.43645(9) 0.79778(7) 0.03432(17) Uani 1.0 2 d .
F1 F -0.0480(2) 0.39104(19) 0.74924(16) 0.0409(4) Uani 1.0 2 d .
F2 F 0.0726(2) 0.18244(18) 0.55374(17) 0.0409(4) Uani 1.0 2 d .
N1 N -0.1838(4) 0.6595(4) 0.9586(3) 0.0585(8) Uani 1.0 2 d .
N2 N -0.2326(4) 1.0213(4) 0.6858(4) 0.0592(8) Uani 1.0 2 d .
C1 C 0.2672(4) 0.9107(4) 0.8990(4) 0.0479(8) Uani 1.0 2 d .
C2 C 0.2892(4) 0.7518(4) 0.9332(3) 0.0425(7) Uani 1.0 2 d .
C3 C 0.3518(4) 0.6469(4) 0.8216(3) 0.0337(6) Uani 1.0 2 d .
C4 C 0.3742(3) 0.7300(3) 0.7066(3) 0.0299(5) Uani 1.0 2 d .
C5 C 0.4380(3) 0.6258(3) 0.5922(3) 0.0269(5) Uani 1.0 2 d .
C6 C 0.4651(3) 0.4602(3) 0.6306(3) 0.0274(5) Uani 1.0 2 d .
C7 C 0.5272(3) 0.3348(3) 0.5391(3) 0.0288(5) Uani 1.0 2 d .
C8 C -0.0673(3) 0.6143(3) 0.6077(3) 0.0267(5) Uani 1.0 2 d .
C9 C -0.0244(3) 0.4449(3) 0.6275(3) 0.0284(5) Uani 1.0 2 d .
C10 C 0.0375(3) 0.3384(3) 0.5271(3) 0.0260(5) Uani 1.0 2 d .
C11 C -0.1311(3) 0.7226(3) 0.7099(3) 0.0300(5) Uani 1.0 2 d .
C12 C -0.1577(4) 0.6803(4) 0.8470(3) 0.0390(6) Uani 1.0 2 d .
C13 C -0.1826(4) 0.8895(4) 0.6908(4) 0.0396(6) Uani 1.0 2 d .
H1 H 0.2275 0.9974 0.9593 0.0574 Uiso 1.0 2 calc R
H2 H 0.2665 0.7167 1.0181 0.0510 Uiso 1.0 2 calc R
H7 H 0.5451 0.2275 0.5647 0.0345 Uiso 1.0 2 calc R

loop_
_atom_site_aniso_label
_atom_site_aniso_U_11
_atom_site_aniso_U_22
_atom_site_aniso_U_33
_atom_site_aniso_U_12
_atom_site_aniso_U_13
_atom_site_aniso_U_23
S1 0.0486(5) 0.0313(4) 0.0498(5) 0.0123(3) 0.0165(4) 0.0018(3)
S2 0.0384(4) 0.0399(4) 0.0290(3) 0.0110(3) 0.0106(3) 0.0113(3)
F1 0.0601(10) 0.0390(8) 0.0319(8) 0.0129(8) 0.0191(7) 0.0156(7)
F2 0.0610(11) 0.0259(8) 0.0430(9) 0.0162(7) 0.0169(8) 0.0138(7)
N1 0.0679(19) 0.0730(19) 0.0419(15) 0.0156(15) 0.0254(14) 0.0110(14)
N2 0.0624(18) 0.0372(14) 0.084(3) 0.0173(13) 0.0283(16) 0.0065(14)
C1 0.0534(18) 0.0469(17) 0.0427(16) 0.0149(14) 0.0164(14) -0.0070(13)
C2 0.0437(16) 0.0555(17) 0.0302(14) 0.0120(14) 0.0137(12) 0.0021(13)
C3 0.0308(13) 0.0404(14) 0.0297(12) 0.0090(11) 0.0059(10) 0.0030(11)
C4 0.0287(12) 0.0298(12) 0.0315(12) 0.0092(10) 0.0067(10) 0.0019(10)
C5 0.0255(12) 0.0277(12) 0.0288(12) 0.0072(9) 0.0065(9) 0.0050(9)
C6 0.0269(12) 0.0289(11) 0.0271(12) 0.0051(10) 0.0045(9) 0.0067(9)
C7 0.0308(13) 0.0261(11) 0.0316(12) 0.0077(10) 0.0070(10) 0.0083(10)
C8 0.0282(12) 0.0261(11) 0.0264(11) 0.0047(9) 0.0070(9) 0.0035(9)
C9 0.0314(12) 0.0310(12) 0.0245(11) 0.0032(10) 0.0065(9) 0.0088(10)
C10 0.0298(12) 0.0212(10) 0.0292(12) 0.0067(9) 0.0072(9) 0.0075(9)
C11 0.0305(13) 0.0284(12) 0.0313(12) 0.0033(10) 0.0093(10) 0.0017(10)
C12 0.0376(15) 0.0421(15) 0.0379(15) 0.0069(12) 0.0121(12) 0.0019(12)
C13 0.0398(15) 0.0335(13) 0.0473(16) 0.0071(12) 0.0168(13) 0.0015(12)

loop_
_atom_type_symbol
_atom_type_description
_atom_type_scat_dispersion_real
_atom_type_scat_dispersion_imag
_atom_type_scat_source
C C 0.0033 0.0016
;
International Tables for Crystallography
(1992, Vol. C, Tables 4.2.6.8 and 6.1.1.4)
;
H H 0.0000 0.0000
;
International Tables for Crystallography
(1992, Vol. C, Table 6.1.1.4)
;
N N 0.0061 0.0033
;
International Tables for Crystallography
(1992, Vol. C, Tables 4.2.6.8 and 6.1.1.4)
;
F F 0.0171 0.0103
;
International Tables for Crystallography
(1992, Vol. C, Tables 4.2.6.8 and 6.1.1.4)
;
S S 0.1246 0.1234
;
International Tables for Crystallography
(1992, Vol. C, Tables 4.2.6.8 and 6.1.1.4)
;

loop_
_geom_angle_atom_site_label_1
_geom_angle_atom_site_label_2
_geom_angle_atom_site_label_3
_geom_angle
_geom_angle_publ_flag
_geom_angle_site_symmetry_1
_geom_angle_site_symmetry_3
C1 S1 C4 90.67(15) yes . .
C3 S2 C6 90.67(13) yes . .
S1 C1 C2 113.9(3) yes . .
C1 C2 C3 110.6(3) yes . .
S2 C3 C2 134.2(3) yes . .
S2 C3 C4 112.7(2) yes . .
C2 C3 C4 113.2(3) yes . .
S1 C4 C3 111.6(2) yes . .
S1 C4 C5 134.3(2) yes . .
C3 C4 C5 114.1(3) yes . .
C4 C5 C6 109.5(3) yes . .
C4 C5 C7 129.9(3) yes . 2_666
C6 C5 C7 120.6(3) yes . 2_666
S2 C6 C5 113.07(18) yes . .
S2 C6 C7 125.6(2) yes . .
C5 C6 C7 121.3(3) yes . .
C5 C7 C6 118.1(3) yes 2_666 .
C9 C8 C10 114.4(2) yes . 2_566
C9 C8 C11 122.7(3) yes . .
C10 C8 C11 122.9(3) yes 2_566 .
F1 C9 C8 118.3(2) yes . .
F1 C9 C10 118.9(3) yes . .
C8 C9 C10 122.8(3) yes . .
F2 C10 C8 118.3(2) yes . 2_566
F2 C10 C9 118.9(3) yes . .
C8 C10 C9 122.8(3) yes 2_566 .
C8 C11 C12 124.0(3) yes . .
C8 C11 C13 124.2(3) yes . .
C12 C11 C13 111.9(3) yes . .
N1 C12 C11 174.4(4) yes . .
N2 C13 C11 173.5(4) yes . .
S1 C1 H1 123.037 no . .
C2 C1 H1 123.026 no . .
C1 C2 H2 124.684 no . .
C3 C2 H2 124.683 no . .
C5 C7 H7 120.943 no 2_666 .
C6 C7 H7 120.955 no . .

loop_
_geom_bond_atom_site_label_1
_geom_bond_atom_site_label_2
_geom_bond_distance
_geom_bond_publ_flag
_geom_bond_site_symmetry_2
S1 C1 1.721(4) yes .
S1 C4 1.713(3) yes .
S2 C3 1.742(3) yes .
S2 C6 1.750(3) yes .
F1 C9 1.325(3) yes .
F2 C10 1.333(3) yes .
N1 C12 1.143(5) yes .
N2 C13 1.144(4) yes .
C1 C2 1.358(5) yes .
C2 C3 1.419(4) yes .
C3 C4 1.384(4) yes .
C4 C5 1.440(4) yes .
C5 C6 1.430(4) yes .
C5 C7 1.393(4) yes 2_666
C6 C7 1.386(4) yes .
C8 C9 1.435(4) yes .
C8 C10 1.435(4) yes 2_566
C8 C11 1.377(4) yes .
C9 C10 1.349(4) yes .
C11 C12 1.433(4) yes .
C11 C13 1.435(4) yes .
C1 H1 0.930 no .
C2 H2 0.930 no .
C7 H7 0.930 no .

loop_
_geom_contact_atom_site_label_1
_geom_contact_atom_site_label_2
_geom_contact_distance
_geom_contact_publ_flag
_geom_contact_site_symmetry_2
S1 C7 3.535(3) no 2_666
F1 F2 2.634(3) no .
F1 N1 3.055(4) no .
F1 C11 2.807(3) no .
F1 C12 2.595(4) no .
F2 N2 3.080(4) no 2_566
F2 C11 2.814(4) no 2_566
F2 C13 2.606(4) no 2_566
N1 C8 3.568(4) no .
N1 C13 3.336(5) no .
N2 C8 3.575(4) no .
N2 C12 3.331(5) no .
C5 C5 2.785(4) no 2_666
C6 C6 2.775(4) no 2_666
C7 C7 2.859(4) no 2_666
C8 C8 2.903(4) no 2_566
C9 C9 2.764(4) no 2_566
C9 C12 2.954(4) no .
C10 C10 2.763(4) no 2_566
C10 C13 2.962(4) no 2_566
S1 F2 3.2852(19) no 1_565
S2 F1 3.508(2) no .
S2 F2 3.4402(18) no .
S2 N1 3.492(3) no 1_655
S2 N1 3.282(4) no 2_567
S2 C9 3.493(3) no .
S2 C10 3.457(3) no .
F1 S2 3.508(2) no .
F1 N1 3.119(4) no 2_567
F1 N2 3.076(3) no 1_545
F1 C3 3.494(3) no .
F1 C7 3.514(3) no 1_455
F2 S1 3.2852(19) no 1_545
F2 S2 3.4402(18) no .
F2 F2 2.965(2) no 2_556
F2 N2 3.164(4) no 1_545
F2 C6 3.532(3) no .
F2 C13 3.491(4) no 1_545
N1 S2 3.492(3) no 1_455
N1 S2 3.282(4) no 2_567
N1 F1 3.119(4) no 2_567
N2 F1 3.076(3) no 1_565
N2 F2 3.164(4) no 1_565
N2 C7 3.524(4) no 1_465
C1 C11 3.406(4) no .
C1 C12 3.586(5) no .
C2 C11 3.548(4) no .
C2 C12 3.434(4) no .
C3 F1 3.494(3) no .
C3 C8 3.502(4) no .
C3 C9 3.321(4) no .
C4 C8 3.433(4) no .
C4 C9 3.600(4) no .
C4 C10 3.520(4) no 2_566
C5 C8 3.416(3) no 2_566
C5 C9 3.475(4) no 2_566
C5 C11 3.351(4) no 1_655
C5 C12 3.571(4) no 1_655
C5 C13 3.392(4) no 1_655
C6 F2 3.532(3) no .
C6 C8 3.452(3) no 2_566
C6 C10 3.340(4) no .
C6 C11 3.541(4) no 1_655
C6 C12 3.447(4) no 1_655
C7 F1 3.514(3) no 1_655
C7 N2 3.524(4) no 1_645
C7 C9 3.474(4) no 1_655
C7 C11 3.494(4) no 2_566
C7 C13 3.334(4) no 2_566
C8 C3 3.502(4) no .
C8 C4 3.433(4) no .
C8 C5 3.416(3) no 2_566
C8 C6 3.452(3) no 2_566
C9 S2 3.493(3) no .
C9 C3 3.321(4) no .
C9 C4 3.600(4) no .
C9 C5 3.475(4) no 2_566
C9 C7 3.474(4) no 1_455
C10 S2 3.457(3) no .
C10 C4 3.520(4) no 2_566
C10 C6 3.340(4) no .
C11 C1 3.406(4) no .
C11 C2 3.548(4) no .
C11 C5 3.351(4) no 1_455
C11 C6 3.541(4) no 1_455
C11 C7 3.494(4) no 2_566
C12 C1 3.586(5) no .
C12 C2 3.434(4) no .
C12 C5 3.571(4) no 1_455
C12 C6 3.447(4) no 1_455
C13 F2 3.491(4) no 1_565
C13 C5 3.392(4) no 1_455
C13 C7 3.334(4) no 2_566
S1 H2 3.4857 no .
S1 H7 3.3056 no 2_666
S2 H2 3.1991 no .
S2 H7 2.9512 no .
C3 H1 3.1682 no .
C4 H1 3.3567 no .
C4 H2 3.2196 no .
C4 H7 2.8118 no 2_666
C5 H7 3.2977 no .
C6 H7 3.2975 no 2_666
H1 H2 2.3942 no .
S1 H7 3.5335 no 1_565
S2 H2 3.2425 no 2_667
F1 H2 3.1953 no 2_567
F1 H7 3.3993 no 1_455
N1 H1 2.7620 no 2_577
N1 H2 3.4569 no .
N1 H2 3.0397 no 2_567
N2 H1 3.3727 no 2_577
N2 H2 3.2747 no 2_577
N2 H7 2.6988 no 1_465
N2 H7 3.3453 no 2_566
C9 H7 3.5741 no 1_455
C12 H1 3.0394 no 2_577
C12 H2 3.3956 no .
C13 H1 3.3763 no 2_577
C13 H7 3.3455 no 2_566
H1 N1 2.7620 no 2_577
H1 N2 3.3727 no 2_577
H1 C12 3.0394 no 2_577
H1 C13 3.3763 no 2_577
H2 S2 3.2425 no 2_667
H2 F1 3.1953 no 2_567
H2 N1 3.4569 no .
H2 N1 3.0397 no 2_567
H2 N2 3.2747 no 2_577
H2 C12 3.3956 no .
H7 S1 3.5335 no 1_545
H7 F1 3.3993 no 1_655
H7 N2 2.6988 no 1_645
H7 N2 3.3453 no 2_566
H7 C9 3.5741 no 1_655
H7 C13 3.3455 no 2_566
H7 H7 3.5800 no 2_656

loop_
_geom_torsion_atom_site_label_1
_geom_torsion_atom_site_label_2
_geom_torsion_atom_site_label_3
_geom_torsion_atom_site_label_4
_geom_torsion
_geom_torsion_publ_flag
_geom_torsion_site_symmetry_1
_geom_torsion_site_symmetry_3
_geom_torsion_site_symmetry_4
C1 S1 C4 C3 0.14(17) no . . .
C1 S1 C4 C5 -179.7(3) no . . .
C4 S1 C1 C2 -0.3(2) no . . .
C3 S2 C6 C5 -1.10(15) no . . .
C3 S2 C6 C7 -179.90(18) no . . .
C6 S2 C3 C2 -179.0(3) no . . .
C6 S2 C3 C4 0.43(16) no . . .
S1 C1 C2 C3 0.3(3) no . . .
C1 C2 C3 S2 179.2(3) no . . .
C1 C2 C3 C4 -0.2(3) no . . .
S2 C3 C4 S1 -179.54(12) no . . .
S2 C3 C4 C5 0.3(3) no . . .
C2 C3 C4 S1 0.0(3) no . . .
C2 C3 C4 C5 179.90(18) no . . .
S1 C4 C5 C6 178.70(17) no . . .
S1 C4 C5 C7 -1.3(4) no . . 2_666
C3 C4 C5 C6 -1.2(3) no . . .
C3 C4 C5 C7 178.88(19) no . . 2_666
C4 C5 C6 S2 1.5(3) no . . .
C4 C5 C6 C7 -179.69(17) no . . .
C4 C5 C7 C6 179.69(19) no . 2_666 2_666
C6 C5 C7 C6 -0.3(3) no . 2_666 2_666
C7 C5 C6 S2 -178.57(17) no 2_666 . .
C7 C5 C6 C7 0.3(3) no 2_666 . .
S2 C6 C7 C5 178.42(14) no . . 2_666
C5 C6 C7 C5 -0.3(3) no . . 2_666
C9 C8 C10 F2 -179.41(17) no . 2_566 2_566
C9 C8 C10 C9 0.5(3) no . 2_566 2_566
C10 C8 C9 F1 179.98(17) no 2_566 . .
C10 C8 C9 C10 -0.5(3) no 2_566 . .
C9 C8 C11 C12 1.4(4) no . . .
C9 C8 C11 C13 -177.11(18) no . . .
C11 C8 C9 F1 0.3(3) no . . .
C11 C8 C9 C10 179.78(19) no . . .
C10 C8 C11 C12 -178.30(18) no 2_566 . .
C10 C8 C11 C13 3.2(4) no 2_566 . .
C11 C8 C10 F2 0.3(3) no . 2_566 2_566
C11 C8 C10 C9 -179.78(19) no . 2_566 2_566
F1 C9 C10 F2 0.1(3) no . . .
F1 C9 C10 C8 -179.94(17) no . . 2_566
C8 C9 C10 F2 -179.37(18) no . . .
C8 C9 C10 C8 0.6(4) no . . 2_566
